data_7060078
loop_
_publ_author_name
'Mironova, Olga A.'
'Ryadun, Aleksey A.'
'Sukhikh, Taisiya S.'
'Konchenko, Sergey N.'
'Pushkarevsky, Nikolay A.'

_publ_section_title
;
 Synthesis and luminescence studies of lanthanide complexes (Gd, Tb, Dy)
 with phenyl- and 2-pyridylthiolates supported by a bulky \b-diketiminate
 ligand. Impact of the ligand environment on terbium(iii) emission
;
_journal_issue 45
_journal_name_full 'New Journal of Chemistry'
_journal_page_first 19769
_journal_page_last 19779
_journal_paper_doi 10.1039/D0NJ04201C
_journal_volume 44
_journal_year 2020
_chemical_formula_moiety '1(C37 H57 I2 N2 O2 Tb)'
_chemical_formula_sum 'C37 H57 I2 N2 O2 Tb'
_chemical_formula_weight 974.56
_space_group_crystal_system triclinic
_space_group_IT_number 2
_space_group_name_Hall '-P 1'
_space_group_name_H-M_alt 'P -1'
_atom_sites_solution_hydrogens geom
_atom_sites_solution_primary dual
_audit_creation_date 2020-10-01
_audit_creation_method
;
Olex2 1.2
(compiled 2018.05.29 svn.r3508 for OlexSys, GUI svn.r5506)
;
_audit_update_record
;
2020-10-01 deposited with the CCDC.	2020-10-20 downloaded from the CCDC.
;
_cell_angle_alpha 94.1500(10)
_cell_angle_beta 79.6990(10)
_cell_angle_gamma 107.4440(10)
_cell_formula_units_Z 4
_cell_length_a 12.7128(5)
_cell_length_b 19.5799(6)
_cell_length_c 16.8372(5)
_cell_measurement_reflns_used 9896
_cell_measurement_temperature 150(2)
_cell_measurement_theta_max 26.25
_cell_measurement_theta_min 2.27
_cell_volume 3933.1(2)
_computing_cell_refinement 'Bruker SAINT'
_computing_data_collection 'Bruker APEX2'
_computing_data_reduction 'Bruker SAINT'
_computing_molecular_graphics 'Olex2 (Dolomanov et al., 2009)'
_computing_publication_material 'Olex2 (Dolomanov et al., 2009)'
_computing_structure_refinement 'ShelXL (Sheldrick, 2015)'
_computing_structure_solution 'ShelXT (Sheldrick, 2015)'
_diffrn_ambient_temperature 150(2)
_diffrn_detector CCD
_diffrn_detector_area_resol_mean 8.33
_diffrn_detector_type 'Bruker APEXII CCD area detector'
_diffrn_measured_fraction_theta_full 0.998
_diffrn_measured_fraction_theta_max 0.994
_diffrn_measurement_device '\k-geometry diffractometer'
_diffrn_measurement_device_type 'Bruker APEX-II CCD'
_diffrn_measurement_method '\f and \w scans'
_diffrn_radiation_monochromator graphite
_diffrn_radiation_type MoK\a
_diffrn_radiation_wavelength 0.71073
_diffrn_reflns_av_R_equivalents 0.0258
_diffrn_reflns_av_unetI/netI 0.0435
_diffrn_reflns_Laue_measured_fraction_full 0.998
_diffrn_reflns_Laue_measured_fraction_max 0.994
_diffrn_reflns_limit_h_max 15
_diffrn_reflns_limit_h_min -15
_diffrn_reflns_limit_k_max 24
_diffrn_reflns_limit_k_min -22
_diffrn_reflns_limit_l_max 16
_diffrn_reflns_limit_l_min -21
_diffrn_reflns_number 35394
_diffrn_reflns_point_group_measured_fraction_full 0.998
_diffrn_reflns_point_group_measured_fraction_max 0.994
_diffrn_reflns_theta_full 25.242
_diffrn_reflns_theta_max 26.448
_diffrn_reflns_theta_min 1.627
_diffrn_source 'sealed tube'
_exptl_absorpt_coefficient_mu 3.399
_exptl_absorpt_correction_T_max 0.7454
_exptl_absorpt_correction_T_min 0.6620
_exptl_absorpt_correction_type multi-scan
_exptl_absorpt_process_details
'SADABS-2012/1 (Bruker,2012) was used for absorption correction. wR2(int) was 0.0542 before and 0.0431 after correction. The Ratio of minimum to maximum transmission is 0.8881. The \l/2 correction factor is 0.0015.'
_exptl_crystal_colour yellow
_exptl_crystal_colour_primary yellow
_exptl_crystal_density_diffrn 1.646
_exptl_crystal_description block
_exptl_crystal_F_000 1920
_exptl_crystal_preparation Luminescent
_exptl_crystal_size_max 0.35
_exptl_crystal_size_mid 0.25
_exptl_crystal_size_min 0.25
_refine_diff_density_max 2.025
_refine_diff_density_min -2.169
_refine_diff_density_rms 0.122
_refine_ls_extinction_method none
_refine_ls_goodness_of_fit_ref 1.021
_refine_ls_hydrogen_treatment constr
_refine_ls_matrix_type full
_refine_ls_number_parameters 860
_refine_ls_number_reflns 16094
_refine_ls_number_restraints 90
_refine_ls_restrained_S_all 1.027
_refine_ls_R_factor_all 0.0564
_refine_ls_R_factor_gt 0.0404
_refine_ls_shift/su_max 0.001
_refine_ls_shift/su_mean 0.000
_refine_ls_structure_factor_coef Fsqd
_refine_ls_weighting_details 'w=1/[\s^2^(Fo^2^)+(0.0365P)^2^+11.9913P] where P=(Fo^2^+2Fc^2^)/3'
_refine_ls_weighting_scheme calc
_refine_ls_wR_factor_gt 0.0879
_refine_ls_wR_factor_ref 0.0957
_reflns_Friedel_coverage 0.000
_reflns_number_gt 12844
_reflns_number_total 16094
_reflns_threshold_expression 'I > 2\s(I)'
_cod_data_source_file d0nj04201c2.cif
_cod_data_source_block moa50_red
_cod_depositor_comments 'Adding full bibliography for 7060074--7060081.cif.'
_cod_database_code 7060078
_shelx_shelxl_version_number 2017/1
_shelx_space_group_comment
;
The symmetry employed for this shelxl refinement is uniquely defined
by the following loop, which should always be used as a source of
symmetry information in preference to the above space-group names.
They are only intended as comments.
;
_shelx_estimated_absorpt_t_max 0.484
_shelx_estimated_absorpt_t_min 0.382
_olex2_refinement_description
;
1. Fixed Uiso
 At 1.2 times of:
  All C(H) groups, All C(H,H) groups
 At 1.5 times of:
  All C(H,H,H) groups
2. Restrained distances
 C237-C235
 2.35 with sigma of 0.04
 C234-C236
 2.35 with sigma of 0.04
 O22B-C236
 2.35 with sigma of 0.04
 O22B-C235
 2.35 with sigma of 0.04
 C237-C234
 2.35 with sigma of 0.04
 O21A-C1 \\sim O21A-C233 \\sim O21A-C4 \\sim O21A-C230
 with sigma of 0.02
 C233-C232 \\sim C1-C2 \\sim C4-C3 \\sim C230-C231
 with sigma of 0.02
 C2-C3 \\sim C232-C231
 with sigma of 0.02
 Tb1-O21B \\sim Tb21-O21A
 with sigma of 0.02
 O22A-C5 \\sim O22B-C237 \\sim O22B-C234 \\sim O22A-C6
 with sigma of 0.02
 C8-C5 \\sim C236-C237 \\sim C8-C7 \\sim C236-C235 \\sim C7-C6 \\sim C235-C234
 with sigma of 0.02
 Tb1-O22B \\sim Tb21-O22A
 with sigma of 0.02
3. Uiso/Uaniso restraints and constraints
Uanis(C1) \\sim Ueq, Uanis(C2) \\sim Ueq, Uanis(C3) \\sim Ueq, Uanis(C4) \\sim
Ueq: with sigma of 0.01 and sigma for terminal atoms of 0.02
: with sigma of 0.01 and sigma for terminal atoms of 0.02
Uiso(C233) = Uiso(C232) = Uiso(C231) = Uiso(C230)
Uiso(O22B) = Uiso(C237) = Uiso(C234) = Uiso(C235) = Uiso(C236)
4. Rigid body (RIGU) restrains
 O21A, C1, C2, C3, C4
 with sigma for 1-2 distances of 0.004 and sigma for 1-3 distances of 0.004
 O21A, C230, C231, C232, C233
 with sigma for 1-2 distances of 0.004 and sigma for 1-3 distances of 0.004
 O22B, C234, C235, C236, C237
 with sigma for 1-2 distances of 0.004 and sigma for 1-3 distances of 0.004
5. Others
 Sof(Tb1)=Sof(I22B)=Sof(O21B)=Sof(O22B)=Sof(C230)=Sof(H23A)=Sof(H23B)=
 Sof(C231)=Sof(H23C)=Sof(H23D)=Sof(C232)=Sof(H23E)=Sof(H23F)=Sof(C233)=
 Sof(H23G)=Sof(H23H)=Sof(C234)=Sof(H23I)=Sof(H23J)=Sof(C235)=Sof(H23K)=
 Sof(H23L)=Sof(C236)=Sof(H23M)=Sof(H23N)=Sof(C237)=Sof(H23O)=Sof(H23P)=1-FVAR(1)
 Sof(Tb21)=Sof(I22A)=Sof(O21A)=Sof(O22A)=Sof(C1)=Sof(H1A)=Sof(H1B)=Sof(C2)=
 Sof(H2A)=Sof(H2B)=Sof(C3)=Sof(H3A)=Sof(H3B)=Sof(C4)=Sof(H4A)=Sof(H4B)=Sof(C5)=
 Sof(H5A)=Sof(H5B)=Sof(C6)=Sof(H6A)=Sof(H6B)=Sof(C7)=Sof(H7A)=Sof(H7B)=Sof(C8)=
 Sof(H8A)=Sof(H8B)=FVAR(1)
6.a Ternary CH refined with riding coordinates:
 C112(H112), C115(H115), C124(H124), C127(H127), C212(H212), C215(H215),
 C224(H224), C227(H227)
6.b Secondary CH2 refined with riding coordinates:
 C130(H13A,H13B), C131(H13C,H13D), C132(H13E,H13F), C133(H13G,H13H), C134(H13I,
 H13J), C135(H13K,H13L), C136(H13M,H13N), C137(H13O,H13P), C1(H1A,H1B), C2(H2A,
 H2B), C3(H3A,H3B), C4(H4A,H4B), C5(H5A,H5B), C6(H6A,H6B), C7(H7A,H7B), C8(H8A,
 H8B), C230(H23A,H23B), C231(H23C,H23D), C232(H23E,H23F), C233(H23G,H23H),
 C234(H23I,H23J), C235(H23K,H23L), C236(H23M,H23N), C237(H23O,H23P)
6.c Aromatic/amide H refined with riding coordinates:
 C102(H102), C108(H108), C109(H109), C110(H110), C120(H120), C121(H121),
 C122(H122), C202(H202), C208(H208), C209(H209), C210(H210), C220(H220),
 C221(H221), C222(H222)
6.d Idealised Me refined as rotating group:
 C104(H10A,H10B,H10C), C105(H10D,H10E,H10F), C113(H11A,H11B,H11C), C114(H11D,
 H11E,H11F), C116(H11G,H11H,H11I), C117(H11J,H11K,H11L), C125(H12A,H12B,H12C),
 C126(H12D,H12E,H12F), C128(H12G,H12H,H12I), C129(H12J,H12K,H12L), C204(H20A,
 H20B,H20C), C205(H20D,H20E,H20F), C213(H21A,H21B,H21C), C214(H21D,H21E,H21F),
 C216(H21G,H21H,H21I), C217(H21J,H21K,H21L), C225(H22A,H22B,H22C), C226(H22D,
 H22E,H22F), C228(H22G,H22H,H22I), C229(H22J,H22K,H22L)
;
_olex2_submission_special_instructions 'No special instructions were received'

loop_
_space_group_symop_operation_xyz
'x, y, z'
'-x, -y, -z'

loop_
_atom_site_label
_atom_site_type_symbol
_atom_site_fract_x
_atom_site_fract_y
_atom_site_fract_z
_atom_site_U_iso_or_equiv
_atom_site_adp_type
_atom_site_occupancy
_atom_site_site_symmetry_order
_atom_site_calc_flag
_atom_site_refinement_flags_posn
_atom_site_refinement_flags_adp
_atom_site_refinement_flags_occupancy
_atom_site_disorder_assembly
_atom_site_disorder_group
Tb11 Tb 0.47904(2) 0.17672(2) 0.85579(2) 0.02255(6) Uani 1 1 d . . . . .
I11 I 0.46386(4) 0.02054(2) 0.82584(2) 0.04003(10) Uani 1 1 d . . . . .
I12 I 0.52570(4) 0.32857(2) 0.92233(2) 0.05507(13) Uani 1 1 d . . . . .
O11 O 0.4421(3) 0.14691(19) 1.0002(2) 0.0354(9) Uani 1 1 d . . . . .
O12 O 0.2775(3) 0.1333(2) 0.8854(2) 0.0414(9) Uani 1 1 d . . . . .
N11 N 0.6609(3) 0.1978(2) 0.7883(2) 0.0264(9) Uani 1 1 d . . . . .
N12 N 0.4579(3) 0.2211(2) 0.7331(2) 0.0248(9) Uani 1 1 d . . . . .
C101 C 0.7075(4) 0.2597(3) 0.7484(3) 0.0337(12) Uani 1 1 d . . . . .
C102 C 0.6501(5) 0.2942(3) 0.7109(3) 0.0348(13) Uani 1 1 d . . . . .
H102 H 0.692520 0.340937 0.693135 0.042 Uiso 1 1 calc R . . . .
C103 C 0.5409(4) 0.2729(3) 0.6943(3) 0.0311(12) Uani 1 1 d . . . . .
C104 C 0.8323(5) 0.2960(4) 0.7429(4) 0.0549(17) Uani 1 1 d . . . . .
H10A H 0.850134 0.308930 0.797231 0.082 Uiso 1 1 calc GR . . . .
H10B H 0.853527 0.339286 0.710784 0.082 Uiso 1 1 calc GR . . . .
H10C H 0.873602 0.263106 0.716969 0.082 Uiso 1 1 calc GR . . . .
C105 C 0.5231(5) 0.3135(3) 0.6276(4) 0.0485(16) Uani 1 1 d . . . . .
H10D H 0.448063 0.291199 0.614520 0.073 Uiso 1 1 calc GR . . . .
H10E H 0.579043 0.312332 0.579642 0.073 Uiso 1 1 calc GR . . . .
H10F H 0.530593 0.363243 0.645327 0.073 Uiso 1 1 calc GR . . . .
C106 C 0.7370(4) 0.1565(3) 0.7940(3) 0.0319(12) Uani 1 1 d . . . . .
C107 C 0.7822(5) 0.1571(3) 0.8645(4) 0.0413(14) Uani 1 1 d . . . . .
C108 C 0.8593(5) 0.1193(4) 0.8627(5) 0.0582(18) Uani 1 1 d . . . . .
H108 H 0.892106 0.120142 0.909337 0.070 Uiso 1 1 calc R . . . .
C109 C 0.8893(6) 0.0809(4) 0.7961(5) 0.064(2) Uani 1 1 d . . . . .
H109 H 0.942835 0.056033 0.796613 0.077 Uiso 1 1 calc R . . . .
C110 C 0.8418(5) 0.0785(4) 0.7286(4) 0.0516(16) Uani 1 1 d . . . . .
H110 H 0.862500 0.051163 0.682817 0.062 Uiso 1 1 calc R . . . .
C111 C 0.7644(5) 0.1148(3) 0.7254(4) 0.0401(13) Uani 1 1 d . . . . .
C112 C 0.7487(5) 0.1951(4) 0.9413(4) 0.0495(16) Uani 1 1 d . . . . .
H112 H 0.689692 0.216532 0.932277 0.059 Uiso 1 1 calc R . . . .
C113 C 0.6987(6) 0.1421(4) 1.0099(4) 0.064(2) Uani 1 1 d . . . . .
H11A H 0.633110 0.105264 0.995475 0.097 Uiso 1 1 calc GR . . . .
H11B H 0.676324 0.167512 1.059268 0.097 Uiso 1 1 calc GR . . . .
H11C H 0.754538 0.119478 1.018937 0.097 Uiso 1 1 calc GR . . . .
C114 C 0.8471(7) 0.2560(5) 0.9651(5) 0.083(3) Uani 1 1 d . . . . .
H11D H 0.905687 0.236204 0.975071 0.124 Uiso 1 1 calc GR . . . .
H11E H 0.821116 0.280395 1.014241 0.124 Uiso 1 1 calc GR . . . .
H11F H 0.877329 0.290363 0.921242 0.124 Uiso 1 1 calc GR . . . .
C115 C 0.7128(5) 0.1097(3) 0.6501(3) 0.0460(15) Uani 1 1 d . . . . .
H115 H 0.643473 0.125066 0.665574 0.055 Uiso 1 1 calc R . . . .
C116 C 0.6778(6) 0.0330(4) 0.6163(4) 0.0600(19) Uani 1 1 d . . . . .
H11G H 0.744576 0.019270 0.591650 0.090 Uiso 1 1 calc GR . . . .
H11H H 0.630473 0.030275 0.575521 0.090 Uiso 1 1 calc GR . . . .
H11I H 0.635985 0.000427 0.660219 0.090 Uiso 1 1 calc GR . . . .
C117 C 0.7888(7) 0.1595(5) 0.5844(4) 0.074(2) Uani 1 1 d . . . . .
H11J H 0.814211 0.208007 0.607046 0.111 Uiso 1 1 calc GR . . . .
H11K H 0.747439 0.160030 0.540674 0.111 Uiso 1 1 calc GR . . . .
H11L H 0.853583 0.142452 0.563088 0.111 Uiso 1 1 calc GR . . . .
C118 C 0.3517(5) 0.1995(3) 0.7042(3) 0.0376(13) Uani 1 1 d . . . . .
C119 C 0.3280(5) 0.1385(3) 0.6535(4) 0.0466(15) Uani 1 1 d . . . . .
C120 C 0.2215(6) 0.1156(5) 0.6315(5) 0.073(2) Uani 1 1 d . . . . .
H120 H 0.203903 0.074831 0.596656 0.088 Uiso 1 1 calc R . . . .
C121 C 0.1424(7) 0.1495(6) 0.6582(6) 0.096(3) Uani 1 1 d . . . . .
H121 H 0.069985 0.131399 0.643947 0.115 Uiso 1 1 calc R . . . .
C122 C 0.1686(7) 0.2110(6) 0.7068(6) 0.083(3) Uani 1 1 d . . . . .
H122 H 0.113610 0.235090 0.724507 0.099 Uiso 1 1 calc R . . . .
C123 C 0.2733(5) 0.2379(4) 0.7298(4) 0.0500(16) Uani 1 1 d . . . . .
C124 C 0.4144(5) 0.1000(3) 0.6218(4) 0.0458(15) Uani 1 1 d . . . . .
H124 H 0.468688 0.109812 0.660436 0.055 Uiso 1 1 calc R . . . .
C125 C 0.3628(7) 0.0185(3) 0.6158(4) 0.063(2) Uani 1 1 d . . . . .
H12A H 0.321521 0.000533 0.668735 0.094 Uiso 1 1 calc GR . . . .
H12B H 0.422263 -0.004239 0.598514 0.094 Uiso 1 1 calc GR . . . .
H12C H 0.311542 0.007295 0.576399 0.094 Uiso 1 1 calc GR . . . .
C126 C 0.4791(7) 0.1283(4) 0.5399(4) 0.066(2) Uani 1 1 d . . . . .
H12D H 0.426795 0.123600 0.502215 0.098 Uiso 1 1 calc GR . . . .
H12E H 0.531359 0.100703 0.519168 0.098 Uiso 1 1 calc GR . . . .
H12F H 0.520878 0.178850 0.545746 0.098 Uiso 1 1 calc GR . . . .
C127 C 0.2983(7) 0.3082(4) 0.7764(4) 0.066(2) Uani 1 1 d . . . . .
H127 H 0.376931 0.319787 0.786751 0.079 Uiso 1 1 calc R . . . .
C128 C 0.2235(10) 0.3094(5) 0.8577(6) 0.118(4) Uani 1 1 d . . . . .
H12G H 0.144962 0.290509 0.850816 0.176 Uiso 1 1 calc GR . . . .
H12H H 0.237841 0.358702 0.878769 0.176 Uiso 1 1 calc GR . . . .
H12I H 0.239524 0.279681 0.895668 0.176 Uiso 1 1 calc GR . . . .
C129 C 0.2918(9) 0.3694(5) 0.7262(6) 0.107(4) Uani 1 1 d . . . . .
H12J H 0.333597 0.367409 0.671630 0.160 Uiso 1 1 calc GR . . . .
H12K H 0.324259 0.415579 0.752031 0.160 Uiso 1 1 calc GR . . . .
H12L H 0.213494 0.364021 0.723101 0.160 Uiso 1 1 calc GR . . . .
C130 C 0.3848(5) 0.0749(3) 1.0328(3) 0.0446(15) Uani 1 1 d . . . . .
H13A H 0.438272 0.046595 1.029672 0.053 Uiso 1 1 calc R . . . .
H13B H 0.324615 0.049000 1.002061 0.053 Uiso 1 1 calc R . . . .
C131 C 0.3367(6) 0.0868(4) 1.1196(4) 0.0573(18) Uani 1 1 d . . . . .
H13C H 0.263971 0.096725 1.123982 0.069 Uiso 1 1 calc R . . . .
H13D H 0.327306 0.045097 1.152970 0.069 Uiso 1 1 calc R . . . .
C132 C 0.4256(7) 0.1516(4) 1.1433(4) 0.061(2) Uani 1 1 d . . . . .
H13E H 0.395524 0.176813 1.190961 0.073 Uiso 1 1 calc R . . . .
H13F H 0.490121 0.138100 1.155423 0.073 Uiso 1 1 calc R . . . .
C133 C 0.4582(6) 0.1970(3) 1.0693(3) 0.0468(15) Uani 1 1 d . . . . .
H13G H 0.410413 0.229117 1.072288 0.056 Uiso 1 1 calc R . . . .
H13H H 0.537197 0.226599 1.064391 0.056 Uiso 1 1 calc R . . . .
C134 C 0.2073(5) 0.1494(4) 0.9579(4) 0.0565(18) Uani 1 1 d . . . . .
H13I H 0.182164 0.191098 0.949395 0.068 Uiso 1 1 calc R . . . .
H13J H 0.249193 0.160522 1.003746 0.068 Uiso 1 1 calc R . . . .
C135 C 0.1118(7) 0.0858(6) 0.9743(6) 0.115(4) Uani 1 1 d . . . . .
H13K H 0.041163 0.098439 0.978366 0.138 Uiso 1 1 calc R . . . .
H13L H 0.112124 0.064635 1.025828 0.138 Uiso 1 1 calc R . . . .
C136 C 0.1215(7) 0.0336(5) 0.9056(5) 0.088(3) Uani 1 1 d . . . . .
H13M H 0.149470 -0.004676 0.921271 0.106 Uiso 1 1 calc R . . . .
H13N H 0.048359 0.011521 0.887869 0.106 Uiso 1 1 calc R . . . .
C137 C 0.2019(5) 0.0775(4) 0.8419(4) 0.0560(18) Uani 1 1 d . . . . .
H13O H 0.163474 0.098988 0.808772 0.067 Uiso 1 1 calc R . . . .
H13P H 0.243482 0.048491 0.806206 0.067 Uiso 1 1 calc R . . . .
Tb21 Tb 0.14458(4) 0.36780(2) 0.27827(4) 0.02777(14) Uani 0.851(2) 1 d D . P A 1
Tb1 Tb 0.1206(2) 0.37473(12) 0.25640(17) 0.0211(6) Uiso 0.149(2) 1 d D . P A 2
I21 I 0.18668(3) 0.50543(2) 0.37165(3) 0.05154(12) Uani 1 1 d . . . . .
I22A I 0.15080(7) 0.24897(3) 0.15421(4) 0.0518(3) Uani 0.851(2) 1 d . . P A 1
I22B I 0.0900(4) 0.25646(17) 0.13106(19) 0.0494(13) Uani 0.149(2) 1 d . . P A 2
O21A O 0.3426(4) 0.4222(3) 0.2117(3) 0.0395(13) Uani 0.851(2) 1 d D U P A 1
O22A O 0.1094(4) 0.4238(3) 0.1631(3) 0.0489(13) Uani 0.851(2) 1 d D . P A 1
O21B O 0.3202(16) 0.3979(16) 0.1934(18) 0.031(9) Uiso 0.149(2) 1 d D . P A 2
O22B O 0.142(5) 0.456(2) 0.147(2) 0.100(11) Uiso 0.149(2) 1 d D U P A 2
N21 N 0.1478(4) 0.3012(3) 0.3839(3) 0.0453(12) Uani 1 1 d . . . . .
N22 N -0.0471(4) 0.3397(2) 0.3388(3) 0.0411(12) Uani 1 1 d . . . . .
C201 C 0.0860(5) 0.3039(3) 0.4578(4) 0.0472(16) Uani 1 1 d . . . . .
C202 C -0.0093(5) 0.3268(3) 0.4715(4) 0.0458(16) Uani 1 1 d . . . . .
H202 H -0.032148 0.338536 0.526284 0.055 Uiso 1 1 calc R . . . .
C203 C -0.0769(5) 0.3356(3) 0.4190(4) 0.0474(17) Uani 1 1 d . . . . .
C204 C 0.1149(6) 0.2797(5) 0.5312(4) 0.068(2) Uani 1 1 d . . . . .
H20A H 0.055531 0.237223 0.552547 0.102 Uiso 1 1 calc GR . . . .
H20B H 0.122543 0.318116 0.572295 0.102 Uiso 1 1 calc GR . . . .
H20C H 0.185673 0.267822 0.516730 0.102 Uiso 1 1 calc GR . . . .
C205 C -0.1930(5) 0.3379(4) 0.4592(4) 0.061(2) Uani 1 1 d . . . . .
H20D H -0.187159 0.382843 0.490166 0.091 Uiso 1 1 calc GR . . . .
H20E H -0.227208 0.297397 0.495527 0.091 Uiso 1 1 calc GR . . . .
H20F H -0.239492 0.334914 0.417728 0.091 Uiso 1 1 calc GR . . . .
C206 C 0.2288(6) 0.2610(4) 0.3767(4) 0.0526(17) Uani 1 1 d . . . . .
C207 C 0.1924(7) 0.1856(5) 0.3664(5) 0.072(2) Uani 1 1 d . . . . .
C208 C 0.2728(10) 0.1494(6) 0.3573(5) 0.093(3) Uani 1 1 d . . . . .
H208 H 0.250102 0.098802 0.350262 0.111 Uiso 1 1 calc R . . . .
C209 C 0.3832(10) 0.1839(8) 0.3581(5) 0.099(4) Uani 1 1 d . . . . .
H209 H 0.435860 0.157446 0.351942 0.118 Uiso 1 1 calc R . . . .
C210 C 0.4170(8) 0.2560(7) 0.3678(5) 0.089(3) Uani 1 1 d . . . . .
H210 H 0.494431 0.279410 0.366578 0.106 Uiso 1 1 calc R . . . .
C211 C 0.3419(6) 0.2978(5) 0.3797(4) 0.065(2) Uani 1 1 d . . . . .
C212 C 0.0696(8) 0.1417(4) 0.3725(6) 0.089(3) Uani 1 1 d . . . . .
H212 H 0.022841 0.175067 0.375684 0.106 Uiso 1 1 calc R . . . .
C213 C 0.0518(9) 0.0915(4) 0.2963(6) 0.099(3) Uani 1 1 d . . . . .
H21A H 0.086254 0.119451 0.247402 0.148 Uiso 1 1 calc GR . . . .
H21B H -0.028424 0.070450 0.295868 0.148 Uiso 1 1 calc GR . . . .
H21C H 0.086484 0.053278 0.297798 0.148 Uiso 1 1 calc GR . . . .
C214 C 0.0304(9) 0.0949(6) 0.4476(6) 0.112(4) Uani 1 1 d . . . . .
H21D H 0.068889 0.057840 0.441674 0.168 Uiso 1 1 calc GR . . . .
H21E H -0.050471 0.072197 0.453405 0.168 Uiso 1 1 calc GR . . . .
H21F H 0.047755 0.124720 0.495524 0.168 Uiso 1 1 calc GR . . . .
C215 C 0.3814(6) 0.3765(5) 0.3971(5) 0.080(3) Uani 1 1 d . . . . .
H215 H 0.334505 0.399323 0.372558 0.097 Uiso 1 1 calc R . . . .
C216 C 0.5033(10) 0.4129(8) 0.3620(7) 0.162(6) Uani 1 1 d . . . . .
H21G H 0.551720 0.406764 0.398487 0.243 Uiso 1 1 calc GR . . . .
H21H H 0.514169 0.464032 0.355834 0.243 Uiso 1 1 calc GR . . . .
H21I H 0.522257 0.391146 0.309180 0.243 Uiso 1 1 calc GR . . . .
C217 C 0.3723(9) 0.3980(5) 0.4844(5) 0.107(4) Uani 1 1 d . . . . .
H21J H 0.293252 0.388429 0.508455 0.160 Uiso 1 1 calc GR . . . .
H21K H 0.410507 0.449238 0.489754 0.160 Uiso 1 1 calc GR . . . .
H21L H 0.407027 0.370504 0.512341 0.160 Uiso 1 1 calc GR . . . .
C218 C -0.1317(5) 0.3369(3) 0.2906(4) 0.0460(16) Uani 1 1 d . . . . .
C219 C -0.1612(5) 0.3980(4) 0.2795(6) 0.067(2) Uani 1 1 d . . . . .
C220 C -0.2380(7) 0.3928(4) 0.2294(6) 0.079(2) Uani 1 1 d . . . . .
H220 H -0.255615 0.434775 0.219057 0.094 Uiso 1 1 calc R . . . .
C221 C -0.2904(7) 0.3288(5) 0.1936(5) 0.075(2) Uani 1 1 d . . . . .
H221 H -0.343221 0.326484 0.159396 0.091 Uiso 1 1 calc R . . . .
C222 C -0.2634(7) 0.2682(4) 0.2092(5) 0.066(2) Uani 1 1 d . . . . .
H222 H -0.300373 0.223524 0.186404 0.080 Uiso 1 1 calc R . . . .
C223 C -0.1846(5) 0.2703(3) 0.2568(4) 0.0479(16) Uani 1 1 d . . . . .
C224 C -0.1591(6) 0.2026(3) 0.2743(4) 0.0560(18) Uani 1 1 d . . . . .
H224 H -0.079817 0.216451 0.283631 0.067 Uiso 1 1 calc R . . . .
C225 C -0.1705(6) 0.1470(4) 0.2055(5) 0.065(2) Uani 1 1 d . . . . .
H22A H -0.248872 0.129325 0.198015 0.098 Uiso 1 1 calc GR . . . .
H22B H -0.145746 0.106988 0.218730 0.098 Uiso 1 1 calc GR . . . .
H22C H -0.124226 0.169034 0.155684 0.098 Uiso 1 1 calc GR . . . .
C226 C -0.2328(9) 0.1686(4) 0.3509(5) 0.094(3) Uani 1 1 d . . . . .
H22D H -0.214546 0.200611 0.397208 0.141 Uiso 1 1 calc GR . . . .
H22E H -0.219935 0.122775 0.358534 0.141 Uiso 1 1 calc GR . . . .
H22F H -0.311424 0.160518 0.346510 0.141 Uiso 1 1 calc GR . . . .
C227 C -0.1169(7) 0.4697(4) 0.3246(7) 0.091(3) Uani 1 1 d . . . . .
H227 H -0.063654 0.463649 0.358746 0.110 Uiso 1 1 calc R . . . .
C228 C -0.0548(8) 0.5274(5) 0.2655(8) 0.114(4) Uani 1 1 d . . . . .
H22G H 0.016364 0.519412 0.240495 0.171 Uiso 1 1 calc GR . . . .
H22H H -0.040371 0.574085 0.293673 0.171 Uiso 1 1 calc GR . . . .
H22I H -0.099771 0.526660 0.223674 0.171 Uiso 1 1 calc GR . . . .
C229 C -0.2068(9) 0.4931(5) 0.3779(7) 0.112(4) Uani 1 1 d . . . . .
H22J H -0.251261 0.508454 0.344672 0.168 Uiso 1 1 calc GR . . . .
H22K H -0.173335 0.533154 0.412595 0.168 Uiso 1 1 calc GR . . . .
H22L H -0.255156 0.453172 0.411419 0.168 Uiso 1 1 calc GR . . . .
C1 C 0.4144(6) 0.4959(4) 0.2164(6) 0.062(2) Uani 0.851(2) 1 d D U P A 1
H1A H 0.445231 0.505455 0.267483 0.075 Uiso 0.851(2) 1 calc R . P A 1
H1B H 0.373870 0.530932 0.211399 0.075 Uiso 0.851(2) 1 calc R . P A 1
C2 C 0.5060(9) 0.4973(7) 0.1434(9) 0.113(4) Uani 0.851(2) 1 d D U P A 1
H2A H 0.482210 0.508055 0.094098 0.135 Uiso 0.851(2) 1 calc R . P A 1
H2B H 0.575479 0.534945 0.151447 0.135 Uiso 0.851(2) 1 calc R . P A 1
C3 C 0.5248(8) 0.4326(6) 0.1352(8) 0.093(3) Uani 0.851(2) 1 d D U P A 1
H3A H 0.576034 0.428726 0.171387 0.112 Uiso 0.851(2) 1 calc R . P A 1
H3B H 0.556598 0.423372 0.078756 0.112 Uiso 0.851(2) 1 calc R . P A 1
C4 C 0.4093(7) 0.3818(6) 0.1592(7) 0.082(3) Uani 0.851(2) 1 d D U P A 1
H4A H 0.374892 0.363235 0.110637 0.099 Uiso 0.851(2) 1 calc R . P A 1
H4B H 0.413259 0.340755 0.188330 0.099 Uiso 0.851(2) 1 calc R . P A 1
C5 C 0.0328(10) 0.3885(6) 0.1062(6) 0.075(3) Uani 0.851(2) 1 d D . P A 1
H5A H 0.026355 0.336860 0.099516 0.089 Uiso 0.851(2) 1 calc R . P A 1
H5B H -0.042584 0.394371 0.124397 0.089 Uiso 0.851(2) 1 calc R . P A 1
C6 C 0.1876(8) 0.4914(6) 0.1269(6) 0.083(3) Uani 0.851(2) 1 d D . P A 1
H6A H 0.184633 0.532452 0.164347 0.099 Uiso 0.851(2) 1 calc R . P A 1
H6B H 0.265198 0.488320 0.116346 0.099 Uiso 0.851(2) 1 calc R . P A 1
C7 C 0.1525(15) 0.5010(9) 0.0513(10) 0.194(11) Uani 0.851(2) 1 d D . P A 1
H7A H 0.217607 0.519088 0.008366 0.233 Uiso 0.851(2) 1 calc R . P A 1
H7B H 0.105778 0.534054 0.058713 0.233 Uiso 0.851(2) 1 calc R . P A 1
C8 C 0.0862(14) 0.4260(8) 0.0327(8) 0.137(6) Uani 0.851(2) 1 d D . P A 1
H8A H 0.028909 0.427323 0.000423 0.164 Uiso 0.851(2) 1 calc R . P A 1
H8B H 0.136315 0.400474 0.000360 0.164 Uiso 0.851(2) 1 calc R . P A 1
C230 C 0.376(3) 0.3473(18) 0.164(2) 0.025(4) Uiso 0.149(2) 1 d D U P A 2
H23A H 0.349205 0.321541 0.115025 0.030 Uiso 0.149(2) 1 calc R . P A 2
H23B H 0.370583 0.312477 0.205175 0.030 Uiso 0.149(2) 1 calc R . P A 2
C231 C 0.494(3) 0.3992(16) 0.144(2) 0.025(4) Uiso 0.149(2) 1 d D U P A 2
H23C H 0.525323 0.413180 0.194755 0.030 Uiso 0.149(2) 1 calc R . P A 2
H23D H 0.542658 0.374443 0.108466 0.030 Uiso 0.149(2) 1 calc R . P A 2
C232 C 0.496(2) 0.4620(17) 0.1057(19) 0.025(4) Uiso 0.149(2) 1 d D U P A 2
H23E H 0.493574 0.454266 0.047142 0.030 Uiso 0.149(2) 1 calc R . P A 2
H23F H 0.559821 0.503591 0.114824 0.030 Uiso 0.149(2) 1 calc R . P A 2
C233 C 0.385(2) 0.4675(17) 0.1540(19) 0.025(4) Uiso 0.149(2) 1 d D U P A 2
H23G H 0.400032 0.505776 0.195834 0.030 Uiso 0.149(2) 1 calc R . P A 2
H23H H 0.341212 0.480262 0.117764 0.030 Uiso 0.149(2) 1 calc R . P A 2
C234 C 0.213(4) 0.475(4) 0.067(3) 0.100(11) Uiso 0.149(2) 1 d D U P A 2
H23I H 0.283536 0.513246 0.071394 0.120 Uiso 0.149(2) 1 calc R . P A 2
H23J H 0.231703 0.432574 0.038627 0.120 Uiso 0.149(2) 1 calc R . P A 2
C235 C 0.139(5) 0.500(4) 0.026(3) 0.100(11) Uiso 0.149(2) 1 d D U P A 2
H23K H 0.155038 0.492119 -0.033597 0.120 Uiso 0.149(2) 1 calc R . P A 2
H23L H 0.147608 0.551264 0.037105 0.120 Uiso 0.149(2) 1 calc R . P A 2
C236 C 0.024(4) 0.456(4) 0.059(4) 0.100(11) Uiso 0.149(2) 1 d D U P A 2
H23M H -0.021568 0.487045 0.084037 0.120 Uiso 0.149(2) 1 calc R . P A 2
H23N H -0.012220 0.426460 0.015576 0.120 Uiso 0.149(2) 1 calc R . P A 2
C237 C 0.037(5) 0.410(3) 0.120(4) 0.100(11) Uiso 0.149(2) 1 d D U P A 2
H23O H 0.046798 0.364116 0.095378 0.120 Uiso 0.149(2) 1 calc R . P A 2
H23P H -0.027059 0.400009 0.164378 0.120 Uiso 0.149(2) 1 calc R . P A 2

loop_
_atom_site_aniso_label
_atom_site_aniso_U_11
_atom_site_aniso_U_22
_atom_site_aniso_U_33
_atom_site_aniso_U_23
_atom_site_aniso_U_13
_atom_site_aniso_U_12
Tb11 0.02511(12) 0.01874(12) 0.01972(12) 0.00100(9) -0.00011(9) 0.00223(9)
I11 0.0648(3) 0.01986(17) 0.03053(19) 0.00095(14) -0.00777(17) 0.00498(17)
I12 0.0928(3) 0.02588(19) 0.0373(2) -0.00535(16) -0.0009(2) 0.0107(2)
O11 0.048(2) 0.033(2) 0.0201(18) -0.0021(15) -0.0042(16) 0.0062(18)
O12 0.029(2) 0.050(2) 0.035(2) 0.0043(18) 0.0035(16) 0.0022(18)
N11 0.023(2) 0.022(2) 0.029(2) -0.0016(17) 0.0003(17) 0.0033(17)
N12 0.028(2) 0.024(2) 0.022(2) 0.0011(17) -0.0014(17) 0.0067(18)
C101 0.025(3) 0.025(3) 0.041(3) -0.002(2) 0.005(2) 0.000(2)
C102 0.038(3) 0.018(2) 0.037(3) 0.003(2) 0.004(2) -0.003(2)
C103 0.038(3) 0.024(3) 0.029(3) 0.004(2) 0.004(2) 0.010(2)
C104 0.028(3) 0.053(4) 0.069(5) 0.010(3) 0.001(3) -0.007(3)
C105 0.055(4) 0.045(4) 0.045(4) 0.022(3) 0.003(3) 0.015(3)
C106 0.027(3) 0.029(3) 0.040(3) 0.002(2) -0.002(2) 0.010(2)
C107 0.031(3) 0.043(3) 0.048(4) -0.006(3) -0.011(3) 0.007(3)
C108 0.042(4) 0.068(5) 0.074(5) 0.003(4) -0.024(3) 0.020(4)
C109 0.040(4) 0.068(5) 0.096(6) -0.009(4) -0.017(4) 0.031(4)
C110 0.042(4) 0.057(4) 0.063(4) -0.011(3) -0.008(3) 0.028(3)
C111 0.032(3) 0.040(3) 0.048(3) -0.004(3) -0.001(3) 0.013(3)
C112 0.048(4) 0.058(4) 0.044(4) -0.009(3) -0.021(3) 0.012(3)
C113 0.068(5) 0.080(5) 0.052(4) 0.008(4) -0.021(4) 0.025(4)
C114 0.073(6) 0.082(6) 0.078(6) -0.016(5) -0.024(5) -0.003(5)
C115 0.050(4) 0.052(4) 0.038(3) -0.004(3) 0.006(3) 0.027(3)
C116 0.076(5) 0.070(5) 0.046(4) -0.022(3) -0.013(3) 0.041(4)
C117 0.077(5) 0.089(6) 0.046(4) 0.011(4) 0.015(4) 0.022(5)
C118 0.036(3) 0.044(3) 0.035(3) 0.014(3) -0.004(2) 0.012(3)
C119 0.041(3) 0.050(4) 0.045(4) 0.008(3) -0.019(3) 0.000(3)
C120 0.057(5) 0.081(6) 0.081(6) 0.004(5) -0.036(4) 0.003(4)
C121 0.048(5) 0.129(9) 0.116(8) 0.020(7) -0.036(5) 0.018(6)
C122 0.047(5) 0.116(8) 0.094(7) 0.030(6) -0.003(4) 0.036(5)
C123 0.044(4) 0.072(5) 0.040(3) 0.020(3) 0.000(3) 0.027(3)
C124 0.054(4) 0.039(3) 0.044(3) -0.005(3) -0.019(3) 0.008(3)
C125 0.088(5) 0.046(4) 0.042(4) -0.011(3) -0.021(4) -0.003(4)
C126 0.077(5) 0.056(4) 0.059(4) 0.006(4) -0.007(4) 0.014(4)
C127 0.080(5) 0.092(6) 0.049(4) 0.004(4) -0.001(4) 0.065(5)
C128 0.165(10) 0.100(7) 0.093(7) 0.040(6) 0.060(7) 0.085(8)
C129 0.117(8) 0.100(8) 0.110(8) 0.035(6) 0.021(6) 0.058(7)
C130 0.057(4) 0.037(3) 0.032(3) 0.006(3) -0.002(3) 0.004(3)
C131 0.074(5) 0.056(4) 0.032(3) 0.009(3) 0.006(3) 0.012(4)
C132 0.095(6) 0.058(4) 0.022(3) 0.000(3) -0.007(3) 0.013(4)
C133 0.067(4) 0.042(3) 0.026(3) -0.005(3) -0.006(3) 0.011(3)
C134 0.048(4) 0.060(4) 0.055(4) 0.013(3) 0.021(3) 0.020(3)
C135 0.042(5) 0.176(11) 0.072(6) -0.009(7) 0.016(4) -0.035(6)
C136 0.062(5) 0.105(7) 0.063(5) 0.030(5) -0.024(4) -0.042(5)
C137 0.035(3) 0.067(5) 0.051(4) 0.004(3) -0.011(3) -0.010(3)
Tb21 0.0296(2) 0.02162(17) 0.0322(2) -0.00215(14) -0.00296(18) 0.00945(14)
I21 0.0409(2) 0.02571(19) 0.0790(3) -0.01655(19) -0.0077(2) 0.00156(17)
I22A 0.0584(5) 0.0347(3) 0.0485(4) -0.0110(2) 0.0164(3) 0.0100(3)
I22B 0.061(3) 0.0448(17) 0.0332(16) -0.0085(12) 0.0008(15) 0.0084(16)
O21A 0.033(3) 0.039(3) 0.044(3) 0.003(3) 0.001(2) 0.012(2)
O22A 0.046(3) 0.046(3) 0.057(3) -0.004(3) -0.016(3) 0.014(3)
N21 0.043(3) 0.044(3) 0.040(3) -0.009(2) 0.004(2) 0.008(2)
N22 0.035(3) 0.025(2) 0.053(3) -0.016(2) -0.003(2) 0.001(2)
C201 0.045(4) 0.046(4) 0.038(3) -0.017(3) -0.001(3) 0.003(3)
C202 0.046(4) 0.038(3) 0.036(3) -0.016(3) 0.005(3) -0.003(3)
C203 0.039(3) 0.023(3) 0.061(4) -0.023(3) 0.014(3) -0.001(3)
C204 0.060(5) 0.096(6) 0.038(4) -0.012(4) -0.003(3) 0.013(4)
C205 0.048(4) 0.045(4) 0.067(5) -0.018(3) 0.020(3) 0.001(3)
C206 0.055(4) 0.073(5) 0.035(3) -0.002(3) 0.000(3) 0.031(4)
C207 0.088(6) 0.088(6) 0.055(5) -0.023(4) -0.012(4) 0.053(5)
C208 0.125(9) 0.127(8) 0.060(5) -0.026(5) -0.017(5) 0.092(8)
C209 0.124(9) 0.172(12) 0.042(4) -0.005(6) -0.010(5) 0.110(9)
C210 0.068(6) 0.170(11) 0.049(5) 0.028(6) -0.003(4) 0.065(7)
C211 0.059(5) 0.104(7) 0.032(3) 0.019(4) -0.008(3) 0.022(5)
C212 0.106(7) 0.048(5) 0.122(8) -0.035(5) -0.036(6) 0.038(5)
C213 0.173(10) 0.054(5) 0.094(7) -0.018(5) -0.056(7) 0.054(6)
C214 0.127(9) 0.097(8) 0.084(7) -0.025(6) 0.007(6) 0.010(7)
C215 0.053(5) 0.113(7) 0.075(6) 0.042(5) -0.029(4) 0.003(5)
C216 0.118(10) 0.210(15) 0.101(9) 0.047(10) -0.018(7) -0.048(10)
C217 0.120(8) 0.098(7) 0.070(6) -0.006(5) 0.015(6) 0.003(6)
C218 0.032(3) 0.035(3) 0.061(4) -0.010(3) 0.009(3) 0.006(3)
C219 0.034(4) 0.048(4) 0.125(7) -0.020(4) -0.027(4) 0.016(3)
C220 0.063(5) 0.058(5) 0.119(7) -0.015(5) -0.016(5) 0.027(4)
C221 0.064(5) 0.094(6) 0.083(6) -0.025(5) -0.028(4) 0.040(5)
C222 0.073(5) 0.052(4) 0.069(5) -0.023(4) -0.017(4) 0.013(4)
C223 0.054(4) 0.040(3) 0.038(3) -0.014(3) 0.000(3) 0.004(3)
C224 0.078(5) 0.028(3) 0.051(4) -0.012(3) -0.018(4) -0.002(3)
C225 0.073(5) 0.039(4) 0.079(5) -0.025(4) -0.027(4) 0.009(4)
C226 0.153(9) 0.042(4) 0.063(5) -0.004(4) -0.005(6) 0.000(5)
C227 0.060(5) 0.042(4) 0.187(11) -0.021(6) -0.055(6) 0.022(4)
C228 0.074(6) 0.056(6) 0.212(13) -0.012(7) -0.017(7) 0.023(5)
C229 0.156(10) 0.066(6) 0.152(10) -0.050(6) -0.091(8) 0.064(7)
C1 0.046(4) 0.041(4) 0.090(5) 0.009(4) 0.005(4) 0.007(3)
C2 0.070(6) 0.097(6) 0.155(8) 0.044(6) 0.053(5) 0.032(5)
C3 0.064(5) 0.092(6) 0.099(7) -0.014(6) 0.010(5) 0.001(5)
C4 0.049(5) 0.087(6) 0.086(6) -0.035(5) 0.016(4) 0.006(4)
C5 0.083(7) 0.079(7) 0.066(6) -0.009(6) -0.031(5) 0.022(6)
C6 0.066(6) 0.109(9) 0.062(6) 0.041(6) -0.006(5) 0.004(6)
C7 0.161(16) 0.197(19) 0.23(2) 0.142(17) -0.136(16) -0.035(13)
C8 0.145(14) 0.175(16) 0.084(9) 0.036(10) -0.023(9) 0.029(12)

loop_
_atom_type_symbol
_atom_type_description
_atom_type_scat_dispersion_real
_atom_type_scat_dispersion_imag
_atom_type_scat_source
C C 0.0033 0.0016 'International Tables Vol C Tables 4.2.6.8 and 6.1.1.4'
H H 0.0000 0.0000 'International Tables Vol C Tables 4.2.6.8 and 6.1.1.4'
I I -0.4742 1.8119 'International Tables Vol C Tables 4.2.6.8 and 6.1.1.4'
N N 0.0061 0.0033 'International Tables Vol C Tables 4.2.6.8 and 6.1.1.4'
O O 0.0106 0.0060 'International Tables Vol C Tables 4.2.6.8 and 6.1.1.4'
Tb Tb -0.1723 4.1537 'International Tables Vol C Tables 4.2.6.8 and 6.1.1.4'

loop_
_geom_angle_atom_site_label_1
_geom_angle_atom_site_label_2
_geom_angle_atom_site_label_3
_geom_angle
_geom_angle_site_symmetry_1
_geom_angle_site_symmetry_3
_geom_angle_publ_flag
I11 Tb11 I12 164.508(15) . . ?
O11 Tb11 I11 84.92(8) . . ?
O11 Tb11 I12 82.92(8) . . ?
O12 Tb11 I11 84.17(10) . . ?
O12 Tb11 I12 102.29(10) . . ?
O12 Tb11 O11 76.84(13) . . ?
N11 Tb11 I11 85.03(10) . . ?
N11 Tb11 I12 92.11(10) . . ?
N11 Tb11 O11 117.55(14) . . ?
N11 Tb11 O12 161.09(14) . . ?
N11 Tb11 N12 81.17(14) . . ?
N12 Tb11 I11 106.89(9) . . ?
N12 Tb11 I12 87.64(9) . . ?
N12 Tb11 O11 159.19(13) . . ?
N12 Tb11 O12 87.18(13) . . ?
C130 O11 Tb11 124.8(3) . . ?
C133 O11 Tb11 127.4(3) . . ?
C133 O11 C130 107.4(4) . . ?
C134 O12 Tb11 126.0(4) . . ?
C134 O12 C137 105.3(5) . . ?
C137 O12 Tb11 128.0(3) . . ?
C101 N11 Tb11 117.5(3) . . ?
C101 N11 C106 115.2(4) . . ?
C106 N11 Tb11 126.6(3) . . ?
C103 N12 Tb11 119.9(3) . . ?
C103 N12 C118 118.2(4) . . ?
C118 N12 Tb11 121.4(3) . . ?
N11 C101 C102 124.9(5) . . ?
N11 C101 C104 119.3(5) . . ?
C102 C101 C104 115.8(5) . . ?
C101 C102 C103 131.7(5) . . ?
N12 C103 C102 124.1(5) . . ?
N12 C103 C105 121.6(5) . . ?
C102 C103 C105 114.4(5) . . ?
C107 C106 N11 122.0(5) . . ?
C107 C106 C111 120.6(5) . . ?
C111 C106 N11 117.4(5) . . ?
C106 C107 C112 122.9(5) . . ?
C108 C107 C106 117.8(6) . . ?
C108 C107 C112 119.3(6) . . ?
C109 C108 C107 122.2(7) . . ?
C108 C109 C110 119.7(6) . . ?
C109 C110 C111 121.8(6) . . ?
C106 C111 C115 122.1(5) . . ?
C110 C111 C106 117.9(6) . . ?
C110 C111 C115 120.0(5) . . ?
C107 C112 C113 110.4(6) . . ?
C107 C112 C114 112.2(6) . . ?
C113 C112 C114 110.2(6) . . ?
C111 C115 C116 112.3(5) . . ?
C111 C115 C117 112.6(6) . . ?
C117 C115 C116 109.8(5) . . ?
C119 C118 N12 118.5(5) . . ?
C119 C118 C123 121.7(6) . . ?
C123 C118 N12 119.8(5) . . ?
C118 C119 C124 121.8(5) . . ?
C120 C119 C118 117.3(7) . . ?
C120 C119 C124 120.9(6) . . ?
C121 C120 C119 122.4(8) . . ?
C120 C121 C122 119.4(8) . . ?
C123 C122 C121 121.5(8) . . ?
C118 C123 C127 124.0(6) . . ?
C122 C123 C118 117.6(7) . . ?
C122 C123 C127 118.3(7) . . ?
C119 C124 C125 112.5(6) . . ?
C119 C124 C126 110.9(5) . . ?
C126 C124 C125 109.8(5) . . ?
C123 C127 C128 115.8(8) . . ?
C123 C127 C129 110.9(7) . . ?
C128 C127 C129 107.3(6) . . ?
O11 C130 C131 105.6(5) . . ?
C132 C131 C130 101.5(5) . . ?
C133 C132 C131 102.8(5) . . ?
O11 C133 C132 106.1(5) . . ?
O12 C134 C135 106.6(6) . . ?
C134 C135 C136 107.3(6) . . ?
C137 C136 C135 103.9(7) . . ?
C136 C137 O12 104.5(5) . . ?
I21 Tb21 I22A 165.712(19) . . ?
O21A Tb21 I21 82.69(13) . . ?
O21A Tb21 I22A 83.87(13) . . ?
O22A Tb21 I21 91.63(12) . . ?
O22A Tb21 I22A 81.45(13) . . ?
O22A Tb21 O21A 80.80(18) . . ?
N21 Tb21 I21 94.53(12) . . ?
N21 Tb21 I22A 94.17(12) . . ?
N21 Tb21 O21A 107.82(18) . . ?
N21 Tb21 O22A 169.97(17) . . ?
N21 Tb21 N22 80.70(18) . . ?
N22 Tb21 I21 88.81(10) . . ?
N22 Tb21 I22A 103.78(10) . . ?
N22 Tb21 O21A 168.34(17) . . ?
N22 Tb21 O22A 91.53(19) . . ?
I22B Tb1 I21 171.68(10) . . ?
I22B Tb1 C218 86.30(14) . . ?
O21B Tb1 I21 89.8(7) . . ?
O21B Tb1 I22B 82.1(7) . . ?
O21B Tb1 N21 92.3(8) . . ?
O21B Tb1 C218 165.8(8) . . ?
O22B Tb1 I21 89.6(13) . . ?
O22B Tb1 I22B 86.7(13) . . ?
O22B Tb1 O21B 76.7(16) . . ?
O22B Tb1 N21 166.6(13) . . ?
O22B Tb1 C218 94.5(14) . . ?
N21 Tb1 I21 82.60(13) . . ?
N21 Tb1 I22B 99.58(13) . . ?
N21 Tb1 C218 97.73(18) . . ?
N22 Tb1 I21 87.87(13) . . ?
N22 Tb1 I22B 100.45(14) . . ?
N22 Tb1 O21B 164.9(8) . . ?
N22 Tb1 O22B 118.2(14) . . ?
N22 Tb1 N21 72.59(18) . . ?
N22 Tb1 C218 27.19(19) . . ?
C218 Tb1 I21 101.41(13) . . ?
C1 O21A Tb21 129.4(4) . . ?
C1 O21A C4 106.9(6) . . ?
C4 O21A Tb21 123.7(5) . . ?
C5 O22A Tb21 126.4(5) . . ?
C5 O22A C6 108.8(6) . . ?
C6 O22A Tb21 122.5(4) . . ?
C230 O21B Tb1 127(2) . . ?
C230 O21B C233 108(2) . . ?
C233 O21B Tb1 121.5(18) . . ?
C234 O22B Tb1 137(4) . . ?
C234 O22B C237 99(2) . . ?
C237 O22B Tb1 92(3) . . ?
C201 N21 Tb21 122.6(4) . . ?
C201 N21 Tb1 119.7(4) . . ?
C201 N21 C206 116.7(5) . . ?
C206 N21 Tb21 120.2(4) . . ?
C206 N21 Tb1 123.6(4) . . ?
C203 N22 Tb21 120.7(4) . . ?
C203 N22 Tb1 133.1(4) . . ?
C203 N22 C218 118.4(5) . . ?
C218 N22 Tb21 120.3(4) . . ?
C218 N22 Tb1 107.0(4) . . ?
N21 C201 C202 123.6(6) . . ?
N21 C201 C204 121.3(6) . . ?
C202 C201 C204 115.1(5) . . ?
C203 C202 C201 131.3(5) . . ?
N22 C203 C202 124.5(5) . . ?
N22 C203 C205 120.6(7) . . ?
C202 C203 C205 114.9(6) . . ?
C207 C206 N21 119.2(6) . . ?
C211 C206 N21 119.4(7) . . ?
C211 C206 C207 121.3(7) . . ?
C206 C207 C212 123.9(6) . . ?
C208 C207 C206 117.5(9) . . ?
C208 C207 C212 118.4(9) . . ?
C209 C208 C207 122.4(10) . . ?
C210 C209 C208 119.6(9) . . ?
C209 C210 C211 122.7(10) . . ?
C206 C211 C210 116.5(9) . . ?
C206 C211 C215 122.6(7) . . ?
C210 C211 C215 120.9(8) . . ?
C207 C212 C213 110.2(8) . . ?
C207 C212 C214 111.6(8) . . ?
C214 C212 C213 108.2(7) . . ?
C211 C215 C216 114.8(9) . . ?
C217 C215 C211 115.6(7) . . ?
C217 C215 C216 104.2(8) . . ?
N22 C218 Tb1 45.8(3) . . ?
C219 C218 Tb1 107.8(4) . . ?
C219 C218 N22 120.8(5) . . ?
C219 C218 C223 121.2(7) . . ?
C223 C218 Tb1 113.2(4) . . ?
C223 C218 N22 117.9(6) . . ?
C218 C219 C227 122.8(7) . . ?
C220 C219 C218 118.1(7) . . ?
C220 C219 C227 119.0(7) . . ?
C219 C220 C221 122.6(8) . . ?
C220 C221 C222 117.9(8) . . ?
C223 C222 C221 122.3(7) . . ?
C218 C223 C224 121.3(6) . . ?
C222 C223 C218 117.8(6) . . ?
C222 C223 C224 120.9(6) . . ?
C223 C224 C225 113.9(6) . . ?
C226 C224 C223 110.7(6) . . ?
C226 C224 C225 109.2(6) . . ?
C228 C227 C219 110.2(9) . . ?
C229 C227 C219 113.1(7) . . ?
C229 C227 C228 108.6(7) . . ?
O21A C1 C2 101.3(7) . . ?
C3 C2 C1 108.7(9) . . ?
C2 C3 C4 102.7(9) . . ?
O21A C4 C3 107.3(7) . . ?
C8 C5 O22A 102.6(9) . . ?
C7 C6 O22A 107.4(9) . . ?
C6 C7 C8 101.5(11) . . ?
C5 C8 C7 110.2(12) . . ?
O21B C230 C231 98(3) . . ?
C232 C231 C230 112(3) . . ?
C231 C232 C233 95(2) . . ?
O21B C233 C232 111(2) . . ?
C235 C234 O22B 100(2) . . ?
C234 C235 C236 105.0(19) . . ?
C237 C236 C235 106.2(19) . . ?
C236 C237 O22B 101(2) . . ?

loop_
_geom_bond_atom_site_label_1
_geom_bond_atom_site_label_2
_geom_bond_distance
_geom_bond_site_symmetry_2
_geom_bond_publ_flag
Tb11 I11 3.0166(4) . ?
Tb11 I12 3.0241(4) . ?
Tb11 O11 2.471(3) . ?
Tb11 O12 2.416(4) . ?
Tb11 N11 2.316(4) . ?
Tb11 N12 2.387(4) . ?
O11 C130 1.474(7) . ?
O11 C133 1.469(6) . ?
O12 C134 1.452(7) . ?
O12 C137 1.469(7) . ?
N11 C101 1.348(7) . ?
N11 C106 1.452(6) . ?
N12 C103 1.332(6) . ?
N12 C118 1.449(7) . ?
C101 C102 1.383(8) . ?
C101 C104 1.520(7) . ?
C102 C103 1.397(8) . ?
C103 C105 1.507(7) . ?
C106 C107 1.406(8) . ?
C106 C111 1.418(7) . ?
C107 C108 1.389(9) . ?
C107 C112 1.503(8) . ?
C108 C109 1.365(10) . ?
C109 C110 1.371(10) . ?
C110 C111 1.387(8) . ?
C111 C115 1.513(9) . ?
C112 C113 1.527(9) . ?
C112 C114 1.538(9) . ?
C115 C116 1.531(9) . ?
C115 C117 1.522(9) . ?
C118 C119 1.404(8) . ?
C118 C123 1.413(8) . ?
C119 C120 1.401(9) . ?
C119 C124 1.513(9) . ?
C120 C121 1.360(12) . ?
C121 C122 1.394(13) . ?
C122 C123 1.391(11) . ?
C123 C127 1.510(10) . ?
C124 C125 1.535(8) . ?
C124 C126 1.522(9) . ?
C127 C128 1.523(10) . ?
C127 C129 1.547(11) . ?
C130 C131 1.511(8) . ?
C131 C132 1.508(10) . ?
C132 C133 1.507(8) . ?
C134 C135 1.457(10) . ?
C135 C136 1.500(13) . ?
C136 C137 1.467(9) . ?
Tb21 I21 2.9737(5) . ?
Tb21 I22A 3.0216(6) . ?
Tb21 O21A 2.507(5) . ?
Tb21 O22A 2.464(5) . ?
Tb21 N21 2.293(5) . ?
Tb21 N22 2.381(5) . ?
Tb1 I21 3.098(2) . ?
Tb1 I22B 3.002(4) . ?
Tb1 O21B 2.488(17) . ?
Tb1 O22B 2.45(2) . ?
Tb1 N21 2.795(6) . ?
Tb1 N22 2.268(5) . ?
Tb1 C218 3.024(6) . ?
O21A C1 1.463(9) . ?
O21A C4 1.469(9) . ?
O22A C5 1.476(9) . ?
O22A C6 1.491(10) . ?
O21B C230 1.40(4) . ?
O21B C233 1.50(4) . ?
O22B C234 1.492(18) . ?
O22B C237 1.492(18) . ?
N21 C201 1.355(7) . ?
N21 C206 1.457(8) . ?
N22 C203 1.338(8) . ?
N22 C218 1.445(8) . ?
C201 C202 1.391(9) . ?
C201 C204 1.495(10) . ?
C202 C203 1.390(10) . ?
C203 C205 1.522(8) . ?
C206 C207 1.415(11) . ?
C206 C211 1.410(10) . ?
C207 C208 1.392(11) . ?
C207 C212 1.529(12) . ?
C208 C209 1.364(14) . ?
C209 C210 1.353(14) . ?
C210 C211 1.415(12) . ?
C211 C215 1.496(12) . ?
C212 C213 1.566(11) . ?
C212 C214 1.533(13) . ?
C215 C216 1.526(13) . ?
C215 C217 1.493(12) . ?
C218 C219 1.390(9) . ?
C218 C223 1.407(8) . ?
C219 C220 1.376(11) . ?
C219 C227 1.546(10) . ?
C220 C221 1.382(11) . ?
C221 C222 1.385(11) . ?
C222 C223 1.379(10) . ?
C223 C224 1.518(9) . ?
C224 C225 1.526(8) . ?
C224 C226 1.517(10) . ?
C227 C228 1.495(14) . ?
C227 C229 1.487(13) . ?
C1 C2 1.530(11) . ?
C2 C3 1.350(14) . ?
C3 C4 1.510(11) . ?
C5 C8 1.437(12) . ?
C6 C7 1.464(11) . ?
C7 C8 1.500(13) . ?
C230 C231 1.535(18) . ?
C231 C232 1.42(2) . ?
C232 C233 1.521(18) . ?
C234 C235 1.476(17) . ?
C235 C236 1.481(16) . ?
C236 C237 1.471(17) . ?
